data_2225795
loop_
_publ_author_name
'Lingam, Hima Kumar'
'Chen, Xuenian'
'Yisgedu, Teshome'
'Huang, Zhenguo'
'Zhao, Ji-Cheng'
'Shore, Sheldon G.'

_publ_section_title
;
 Redetermination of
 di-\m-hydrido-hexahydridotetrakis(tetrahydrofuran)dialuminium(III)magnesium(II)
;
_journal_coeditor_code CI5044
_journal_issue 5
_journal_name_full 'Acta Crystallographica Section E'
_journal_page_first m575
_journal_paper_doi 10.1107/S1600536810014200
_journal_volume 66
_journal_year 2010
_chemical_formula_iupac '[Al2 Mg H8 (C4 H8 O)4]'
_chemical_formula_moiety 'C16 H40 Al2 Mg O4'
_chemical_formula_sum 'C16 H40 Al2 Mg O4'
_chemical_formula_weight 374.75
_chemical_name_common Magnesium,di-\m-hydrotetrakis(tetrahydrofuran)bis(trihydroaluminum)
_chemical_name_systematic
;
Di-\m-hydrido-hexahydridotetrakis(tetrahydrofuran)dialuminium(III)magnesium(II)
;
_space_group_IT_number 60
_symmetry_cell_setting orthorhombic
_symmetry_space_group_name_Hall '-P 2b 2ac'
_symmetry_space_group_name_H-M 'P c n b'
_atom_sites_solution_hydrogens geom
_atom_sites_solution_primary direct
_atom_sites_solution_secondary difmap
_audit_creation_method SHELXL-97
_cell_angle_alpha 90.00
_cell_angle_beta 90.00
_cell_angle_gamma 90.00
_cell_formula_units_Z 4
_cell_length_a 10.161(2)
_cell_length_b 14.027(3)
_cell_length_c 16.429(3)
_cell_measurement_reflns_used 2687
_cell_measurement_temperature 150(2)
_cell_measurement_theta_max 27.49
_cell_measurement_theta_min 2.36
_cell_volume 2341.6(8)
_computing_cell_refinement 'SCALEPACK (Otwinowski & Minor, 1997)'
_computing_data_collection 'COLLECT (Nonius, 1998)'
_computing_data_reduction
;
DENZO (Otwinowski & Minor 1997) and SCALEPACK
;
_computing_molecular_graphics 'SHELXTL (Sheldrick, 2008)'
_computing_publication_material 'SHELXTL (Sheldrick, 2008)'
_computing_structure_refinement 'SHELXL97 (Sheldrick, 2008)'
_computing_structure_solution 'SHELXS97 (Sheldrick, 2008)'
_diffrn_ambient_temperature 150(2)
_diffrn_measured_fraction_theta_full 0.999
_diffrn_measured_fraction_theta_max 0.999
_diffrn_measurement_device_type 'Nonius Kappa CCD'
_diffrn_measurement_method '\f and \w scans'
_diffrn_radiation_monochromator graphite
_diffrn_radiation_source 'fine-focus sealed tube'
_diffrn_radiation_type MoK\a
_diffrn_radiation_wavelength 0.71073
_diffrn_reflns_av_R_equivalents 0.0173
_diffrn_reflns_av_sigmaI/netI 0.0275
_diffrn_reflns_limit_h_max 13
_diffrn_reflns_limit_h_min -13
_diffrn_reflns_limit_k_max 18
_diffrn_reflns_limit_k_min -18
_diffrn_reflns_limit_l_max 21
_diffrn_reflns_limit_l_min -21
_diffrn_reflns_number 5018
_diffrn_reflns_theta_full 27.49
_diffrn_reflns_theta_max 27.49
_diffrn_reflns_theta_min 2.36
_exptl_absorpt_coefficient_mu 0.164
_exptl_absorpt_correction_T_max 0.9694
_exptl_absorpt_correction_T_min 0.9402
_exptl_absorpt_correction_type multi-scan
_exptl_absorpt_process_details
;
(<i>SCALEPACK</i>; Otwinowski & Minor, 1997)
;
_exptl_crystal_colour colourless
_exptl_crystal_density_diffrn 1.063
_exptl_crystal_density_method 'not measured'
_exptl_crystal_description Cube
_exptl_crystal_F_000 824
_exptl_crystal_size_max 0.38
_exptl_crystal_size_mid 0.31
_exptl_crystal_size_min 0.19
_refine_diff_density_max 0.303
_refine_diff_density_min -0.296
_refine_ls_extinction_method none
_refine_ls_goodness_of_fit_ref 1.067
_refine_ls_hydrogen_treatment mixed
_refine_ls_matrix_type full
_refine_ls_number_parameters 122
_refine_ls_number_reflns 2687
_refine_ls_number_restraints 0
_refine_ls_restrained_S_all 1.067
_refine_ls_R_factor_all 0.0620
_refine_ls_R_factor_gt 0.0406
_refine_ls_shift/su_max 0.001
_refine_ls_shift/su_mean 0.000
_refine_ls_structure_factor_coef Fsqd
_refine_ls_weighting_details 'calc w=1/[\s^2^(Fo^2^)+(0.0615P)^2^+0.6568P] where P=(Fo^2^+2Fc^2^)/3'
_refine_ls_weighting_scheme calc
_refine_ls_wR_factor_gt 0.1089
_refine_ls_wR_factor_ref 0.1191
_reflns_number_gt 1973
_reflns_number_total 2687
_reflns_threshold_expression I>2\s(I)
_cod_data_source_file ci5044.cif
_cod_data_source_block I
_cod_depositor_comments
;
The following automatic conversions were performed:
'_symmetry_cell_setting' value 'Orthorhombic' changed to 'orthorhombic'
according to '/home/saulius/struct/CIF-dictionaries/cif_core.dic'
dictionary named 'cif_core.dic' version 2.4.1 from 2010-06-29.

Automatic conversion script
Id: cif_fix_enum 1527 2010-12-29 10:47:43Z saulius 
;
_cod_database_code 2225795
_cod_database_fobs_code 2225795

loop_
_symmetry_equiv_pos_as_xyz
'x, y, z'
'-x+1/2, y+1/2, -z+1/2'
'-x, -y+1/2, z'
'x+1/2, -y, -z+1/2'
'-x, -y, -z'
'x-1/2, -y-1/2, z-1/2'
'x, y-1/2, -z'
'-x-1/2, y, z-1/2'

loop_
_atom_site_type_symbol
_atom_site_label
_atom_site_fract_x
_atom_site_fract_y
_atom_site_fract_z
_atom_site_U_iso_or_equiv
_atom_site_adp_type
_atom_site_calc_flag
_atom_site_refinement_flags
_atom_site_occupancy
_atom_site_disorder_assembly
_atom_site_disorder_group
Al Al1 0.22387(5) 0.44321(4) 0.13620(3) 0.03294(17) Uani d . 1 . .
Mg Mg1 0.0000 0.2500 0.13728(4) 0.02116(19) Uani d S 1 . .
O O1 0.16625(10) 0.16699(8) 0.13767(6) 0.0298(3) Uani d . 1 . .
O O3 0.0000 0.2500 0.01068(8) 0.0269(3) Uani d S 1 . .
O O2 0.0000 0.2500 0.26391(8) 0.0270(3) Uani d S 1 . .
C C8 -0.06993(19) 0.23112(14) -0.12525(9) 0.0429(5) Uani d . 1 . .
H H8A -0.1341 0.2828 -0.1356 0.052 Uiso calc R 1 . .
H H8B -0.0815 0.1806 -0.1667 0.052 Uiso calc R 1 . .
C C4 0.27768(17) 0.17950(14) 0.19205(12) 0.0439(5) Uani d . 1 . .
H H4A 0.2588 0.1515 0.2461 0.053 Uiso calc R 1 . .
H H4B 0.2982 0.2480 0.1991 0.053 Uiso calc R 1 . .
C C5 0.02463(19) 0.33286(12) 0.31515(9) 0.0370(4) Uani d . 1 . .
H H5A -0.0285 0.3880 0.2967 0.044 Uiso calc R 1 . .
H H5B 0.1189 0.3507 0.3136 0.044 Uiso calc R 1 . .
C C7 -0.08466(18) 0.19178(13) -0.04047(9) 0.0382(4) Uani d . 1 . .
H H7A -0.1773 0.1962 -0.0222 0.046 Uiso calc R 1 . .
H H7B -0.0570 0.1242 -0.0386 0.046 Uiso calc R 1 . .
C C6 -0.0151(2) 0.30305(13) 0.39968(10) 0.0445(5) Uani d . 1 . .
H H6A -0.1098 0.3151 0.4094 0.053 Uiso calc R 1 . .
H H6B 0.0373 0.3370 0.4415 0.053 Uiso calc R 1 . .
C C2 0.3257(2) 0.05289(16) 0.10336(13) 0.0573(6) Uani d . 1 . .
H H2A 0.3781 0.0396 0.0538 0.069 Uiso calc R 1 . .
H H2B 0.3177 -0.0066 0.1354 0.069 Uiso calc R 1 . .
C C3 0.3878(2) 0.1296(2) 0.15261(16) 0.0763(8) Uani d . 1 . .
H H3A 0.4480 0.1022 0.1938 0.092 Uiso calc R 1 . .
H H3B 0.4382 0.1737 0.1174 0.092 Uiso calc R 1 . .
C C1 0.1945(2) 0.09039(16) 0.08170(14) 0.0587(6) Uani d . 1 . .
H H1A 0.1945 0.1143 0.0250 0.070 Uiso calc R 1 . .
H H1B 0.1272 0.0396 0.0865 0.070 Uiso calc R 1 . .
H H1 0.1142(17) 0.3641(12) 0.1382(9) 0.034(5) Uiso d . 1 . .
H H2 0.2892(19) 0.4426(13) 0.2215(13) 0.055(6) Uiso d . 1 . .
H H3 0.3167(19) 0.4126(16) 0.0687(13) 0.063(6) Uiso d . 1 . .
H H4 0.156(2) 0.5361(18) 0.1206(14) 0.076(7) Uiso d . 1 . .

loop_
_atom_site_aniso_label
_atom_site_aniso_U_11
_atom_site_aniso_U_22
_atom_site_aniso_U_33
_atom_site_aniso_U_12
_atom_site_aniso_U_13
_atom_site_aniso_U_23
Al1 0.0350(3) 0.0315(3) 0.0323(3) -0.0085(2) -0.0024(2) 0.0047(2)
Mg1 0.0227(4) 0.0223(4) 0.0184(3) 0.0009(3) 0.000 0.000
O1 0.0284(6) 0.0313(6) 0.0297(6) 0.0073(5) -0.0075(4) -0.0111(4)
O3 0.0292(8) 0.0336(8) 0.0178(7) -0.0037(6) 0.000 0.000
O2 0.0401(9) 0.0208(7) 0.0200(7) -0.0038(7) 0.000 0.000
C8 0.0587(12) 0.0459(11) 0.0243(8) 0.0041(9) -0.0085(8) -0.0006(7)
C4 0.0391(10) 0.0438(10) 0.0488(11) 0.0098(8) -0.0215(8) -0.0096(9)
C5 0.0550(11) 0.0294(9) 0.0268(8) -0.0089(8) 0.0003(7) -0.0075(7)
C7 0.0442(10) 0.0455(10) 0.0249(8) -0.0094(8) -0.0090(7) -0.0014(7)
C6 0.0556(12) 0.0522(12) 0.0257(8) -0.0139(9) 0.0049(8) -0.0098(8)
C2 0.0657(14) 0.0601(14) 0.0462(11) 0.0366(11) -0.0033(10) -0.0097(10)
C3 0.0344(12) 0.107(2) 0.0876(17) 0.0248(12) -0.0139(11) -0.0386(16)
C1 0.0526(12) 0.0554(13) 0.0681(14) 0.0211(10) -0.0125(10) -0.0379(11)

loop_
_atom_type_symbol
_atom_type_description
_atom_type_scat_dispersion_real
_atom_type_scat_dispersion_imag
_atom_type_scat_source
C C 0.0033 0.0016 'International Tables Vol C Tables 4.2.6.8 and 6.1.1.4'
H H 0.0000 0.0000 'International Tables Vol C Tables 4.2.6.8 and 6.1.1.4'
O O 0.0106 0.0060 'International Tables Vol C Tables 4.2.6.8 and 6.1.1.4'
Mg Mg 0.0486 0.0363 'International Tables Vol C Tables 4.2.6.8 and 6.1.1.4'
Al Al 0.0645 0.0514 'International Tables Vol C Tables 4.2.6.8 and 6.1.1.4'

loop_
_geom_angle_atom_site_label_1
_geom_angle_atom_site_label_2
_geom_angle_atom_site_label_3
_geom_angle_site_symmetry_1
_geom_angle_site_symmetry_3
_geom_angle
_geom_angle_publ_flag
H1 Al1 H2 . . 106.3(9) ?
H1 Al1 H3 . . 104.8(10) ?
H2 Al1 H3 . . 113.1(11) ?
H1 Al1 H4 . . 107.0(11) ?
H2 Al1 H4 . . 110.9(11) ?
H3 Al1 H4 . . 114.0(12) ?
O1 Mg1 O1 3 . 179.65(6) ?
O1 Mg1 O3 3 . 90.18(3) ?
O1 Mg1 O3 . . 90.18(3) ?
O1 Mg1 O2 3 . 89.82(3) ?
O1 Mg1 O2 . . 89.82(3) ?
O3 Mg1 O2 . . 180.0 ?
O1 Mg1 H1 3 . 91.4(5) ?
O1 Mg1 H1 . . 88.6(5) ?
O3 Mg1 H1 . . 90.4(4) ?
O2 Mg1 H1 . . 89.6(4) ?
C1 O1 C4 . . 109.08(13) ?
C1 O1 Mg1 . . 125.75(10) ?
C4 O1 Mg1 . . 125.10(10) ?
C7 O3 C7 3 . 109.37(16) ?
C7 O3 Mg1 3 . 125.32(8) ?
C7 O3 Mg1 . . 125.32(8) ?
C5 O2 C5 . 3 109.39(16) ?
C5 O2 Mg1 . . 125.30(8) ?
C5 O2 Mg1 3 . 125.30(8) ?
C7 C8 C8 . 3 102.78(11) ?
C7 C8 H8A . . 111.2 ?
C8 C8 H8A 3 . 111.2 ?
C7 C8 H8B . . 111.2 ?
C8 C8 H8B 3 . 111.2 ?
H8A C8 H8B . . 109.1 ?
O1 C4 C3 . . 105.34(15) ?
O1 C4 H4A . . 110.7 ?
C3 C4 H4A . . 110.7 ?
O1 C4 H4B . . 110.7 ?
C3 C4 H4B . . 110.7 ?
H4A C4 H4B . . 108.8 ?
O2 C5 C6 . . 105.40(13) ?
O2 C5 H5A . . 110.7 ?
C6 C5 H5A . . 110.7 ?
O2 C5 H5B . . 110.7 ?
C6 C5 H5B . . 110.7 ?
H5A C5 H5B . . 108.8 ?
O3 C7 C8 . . 105.66(13) ?
O3 C7 H7A . . 110.6 ?
C8 C7 H7A . . 110.6 ?
O3 C7 H7B . . 110.6 ?
C8 C7 H7B . . 110.6 ?
H7A C7 H7B . . 108.7 ?
C5 C6 C6 . 3 102.59(11) ?
C5 C6 H6A . . 111.2 ?
C6 C6 H6A 3 . 111.2 ?
C5 C6 H6B . . 111.2 ?
C6 C6 H6B 3 . 111.2 ?
H6A C6 H6B . . 109.2 ?
C1 C2 C3 . . 104.88(16) ?
C1 C2 H2A . . 110.8 ?
C3 C2 H2A . . 110.8 ?
C1 C2 H2B . . 110.8 ?
C3 C2 H2B . . 110.8 ?
H2A C2 H2B . . 108.8 ?
C4 C3 C2 . . 105.13(18) ?
C4 C3 H3A . . 110.7 ?
C2 C3 H3A . . 110.7 ?
C4 C3 H3B . . 110.7 ?
C2 C3 H3B . . 110.7 ?
H3A C3 H3B . . 108.8 ?
O1 C1 C2 . . 106.93(15) ?
O1 C1 H1A . . 110.3 ?
C2 C1 H1A . . 110.3 ?
O1 C1 H1B . . 110.3 ?
C2 C1 H1B . . 110.3 ?
H1A C1 H1B . . 108.6 ?

loop_
_geom_bond_atom_site_label_1
_geom_bond_atom_site_label_2
_geom_bond_site_symmetry_2
_geom_bond_distance
_geom_bond_publ_flag
Al1 H1 . 1.573(18) ?
Al1 H2 . 1.55(2) ?
Al1 H3 . 1.52(2) ?
Al1 H4 . 1.50(2) ?
Mg1 O1 3 2.0517(11) ?
Mg1 O1 . 2.0518(11) ?
Mg1 O3 . 2.0800(15) ?
Mg1 O2 . 2.0804(15) ?
Mg1 H1 . 1.977(18) ?
O1 C1 . 1.443(2) ?
O1 C4 . 1.4529(19) ?
O3 C7 3 1.4537(17) ?
O3 C7 . 1.4537(17) ?
O2 C5 . 1.4567(17) ?
O2 C5 3 1.4567(17) ?
C8 C7 . 1.506(2) ?
C8 C8 3 1.517(4) ?
C8 H8A . 0.99 ?
C8 H8B . 0.99 ?
C4 C3 . 1.471(3) ?
C4 H4A . 0.99 ?
C4 H4B . 0.99 ?
C5 C6 . 1.505(2) ?
C5 H5A . 0.99 ?
C5 H5B . 0.99 ?
C7 H7A . 0.99 ?
C7 H7B . 0.99 ?
C6 C6 3 1.519(4) ?
C6 H6A . 0.99 ?
C6 H6B . 0.99 ?
C2 C1 . 1.477(3) ?
C2 C3 . 1.487(3) ?
C2 H2A . 0.99 ?
C2 H2B . 0.99 ?
C3 H3A . 0.99 ?
C3 H3B . 0.99 ?
C1 H1A . 0.99 ?
C1 H1B . 0.99 ?
